data_7209498
loop_
_publ_author_name
'Bluhm, K.'
'Busche, S.'

_publ_section_title
;
 Zur Synthese und Kristallstruktur von Dibariumkaliumtrizinkborat
 Ba2KZn3(B3O6)(B6O13)
;
_journal_name_full
;
Zeitschrift fuer Naturforschung, Teil B. Anorganische Chemie, Organische
 Chemie (42,1987-)
;
_journal_page_first 319
_journal_page_last 324
_journal_volume 51
_journal_year 1996
_chemical_formula_sum 'B9 Ba2 K O19 Zn3'
_chemical_name_systematic 'Ba2 K Zn3 (B3 O6) (O (B3 O6)2)'
_space_group_IT_number 2
_symmetry_space_group_name_Hall '-P 1'
_symmetry_space_group_name_H-M 'P -1'
_cell_angle_alpha 93.43
_cell_angle_beta 90.72
_cell_angle_gamma 119.57
_cell_formula_units_Z 2
_cell_length_a 7.052
_cell_length_b 7.125
_cell_length_c 18.803
_cell_volume 819.277
_citation_journal_id_ASTM ZNBSEN
_cod_data_source_file boron4-x_369.cif
_cod_data_source_block B9Ba2K1O19Zn3
_cod_original_cell_volume 819.2771
_cod_original_formula_sum 'B9 Ba2 K1 O19 Zn3'
_cod_database_code 7209498

loop_
_symmetry_equiv_pos_as_xyz
x,y,z
-x,-y,-z

loop_
_atom_site_label
_atom_site_type_symbol
_atom_site_fract_x
_atom_site_fract_y
_atom_site_fract_z
_atom_site_occupancy
_atom_site_U_iso_or_equiv
B9 B+3 1.1904 0.4395 0.27 1 0.0
B6 B+3 0.0445 0.5106 0.1037 1 0.0
Ba2 Ba+2 0.3361 0.62046 0.43091 0.8 0.0
O9 O-2 0.9062 0.5351 0.4327 1 0.0
B1 B+3 0.7676 0.1259 0.0827 1 0.0
O13 O-2 1.1585 0.6106 0.2822 1 0.0
O12 O-2 0.026 0.2357 0.2444 1 0.0
Ba1 Ba+2 0.54533 0.90598 0.22939 1 0.0
O14 O-2 0.6688 0.0258 0.3804 1 0.0
O8 O-2 0.8883 0.5471 0.1365 1 0.0
Zn2 Zn+2 0.89654 0.59844 0.24435 1 0.0
O2 O-2 0.654 0.3418 0.2795 1 0.0
O1 O-2 0.57 0.4299 0.0524 1 0.0
O17 O-2 0.7844 -0.2118 0.4154 1 0.0
K2 K+1 1.16483 1.0098 0.08295 0.8 0.0
O19 O-2 0.7384 0.9279 0.0701 1 0.0
B8 B+3 0.466 0.3338 0.2435 1 0.0
B7 B+3 -0.0513 -0.2639 0.4286 1 0.0
K1 K+1 0.3361 0.62046 0.43091 0.2 0.0
O16 O-2 0.2518 0.663 0.106 1 0.0
B5 B+3 0.0691 0.063 0.2461 1 0.0
O6 O-2 0.9007 0.8686 0.2538 1 0.0
O10 O-2 0.5195 0.4199 0.1744 1 0.0
O15 O-2 0.1641 -0.095 0.435 1 0.0
B2 B+3 0.219 0.112 0.4258 1 0.0
O18 O-2 0.9732 0.3017 0.0681 1 0.0
O5 O-2 0.6136 0.1639 0.1137 1 0.0
O4 O-2 0.4255 0.2805 0.437 1 0.0
Ba3 Ba+2 1.16483 1.0098 0.08295 0.2 0.0
B4 B+3 0.8333 -0.0051 0.4007 1 0.0
Zn3 Zn+2 0.47294 0.64278 0.05094 1 0.0
B3 B+3 0.6408 0.3884 0.1168 1 0.0
O3 O-2 0.3931 0.4726 0.285 1 0.0
O11 O-2 0.0508 0.1607 0.4105 1 0.0
O7 O-2 0.2802 0.1034 0.2394 1 0.0
Zn1 Zn+2 0.66359 0.29821 0.37832 1 0.0
